data_7706329
loop_
_publ_author_name
'Deorukhkar, Neel'
'Besnard, C\'eline'
'Gu\'en\'ee, Laure'
'Piguet, Claude'

_publ_section_title
;
 Tuning spin-crossover transition temperatures in non-symmetrical
 homoleptic meridional/facial [Fe(didentate)<sub>3</sub>]<sup>2+</sup>
 complexes: what for and who cares about it?
;
_journal_issue 4
_journal_name_full 'Dalton transactions (Cambridge, England : 2003)'
_journal_page_first 1206
_journal_page_last 1223
_journal_paper_doi 10.1039/d0dt03828h
_journal_volume 50
_journal_year 2021
_chemical_formula_moiety 'C36 H30 N12 Ni, 2(B F4), C2 H3 N'
_chemical_formula_sum 'C38 H33 B2 F8 N13 Ni'
_chemical_formula_weight 904.10
_space_group_crystal_system monoclinic
_space_group_IT_number 14
_space_group_name_Hall '-P 2ybc'
_space_group_name_H-M_alt 'P 1 21/c 1'
_atom_sites_solution_hydrogens geom
_atom_sites_solution_primary dual
_atom_sites_solution_secondary difmap
_audit_creation_date 2020-12-03
_audit_creation_method
;
Olex2 1.3
(compiled 2020.11.12 svn.r5f609507 for OlexSys, GUI svn.r6226)
;
_audit_update_record
;
2020-12-05 deposited with the CCDC.	2020-12-15 downloaded from the CCDC.
;
_cell_angle_alpha 90
_cell_angle_beta 94.9100(10)
_cell_angle_gamma 90
_cell_formula_units_Z 4
_cell_length_a 9.42950(10)
_cell_length_b 22.5937(3)
_cell_length_c 18.8708(2)
_cell_measurement_reflns_used 10349
_cell_measurement_temperature 180.00(10)
_cell_measurement_theta_max 68.8710
_cell_measurement_theta_min 2.3350
_cell_volume 4005.62(8)
_computing_cell_refinement 'CrysAlisPro 1.171.39.46 (Rigaku OD, 2018)'
_computing_data_collection 'CrysAlisPro 1.171.39.46 (Rigaku OD, 2018)'
_computing_data_reduction 'CrysAlisPro 1.171.39.46 (Rigaku OD, 2018)'
_computing_molecular_graphics 'Olex2 1.3 (Dolomanov et al., 2009)'
_computing_publication_material 'Olex2 1.3 (Dolomanov et al., 2009)'
_computing_structure_refinement 'SHELXL 2018/3 (Sheldrick, 2015)'
_computing_structure_solution 'ShelXT (Sheldrick, 2015)'
_diffrn_ambient_environment N~2~
_diffrn_ambient_temperature 180.00(10)
_diffrn_detector 'CCD plate'
_diffrn_detector_area_resol_mean 10.4670
_diffrn_detector_type Atlas
_diffrn_measured_fraction_theta_full 0.998
_diffrn_measured_fraction_theta_max 0.988
_diffrn_measurement_details
;
List of Runs (angles in degrees, time in seconds):

  # Type    Start    End  Width  t~exp~   \w     \q     \k     \f   Frames
#--------------------------------------------------------------------------
  1  \w   -116.00 -11.00   1.00    1.00    --  -38.13 -57.00 -30.00  105
  2  \w    -43.00  -8.00   1.00    1.00    --  -38.13 -38.00-150.00   35
  3  \w     35.00  95.00   1.00    1.00    --   38.13-125.00-120.00   60
  4  \w     38.00  66.00   1.00    1.00    --   38.13-125.00 150.00   28
  5  \w     77.00 103.00   1.00    4.00    --  100.00 178.00  90.00   26
  6  \w    108.00 175.00   1.00    4.00    --  100.00 111.00  60.00   67
  7  \w     29.00  62.00   1.00    4.00    --  100.00 -30.00-150.00   33
  8  \w     27.00  83.00   1.00    4.00    --  100.00 -94.00-150.00   56
  9  \w     85.00 151.00   1.00    4.00    --  100.00 178.00-120.00   66
 10  \w    107.00 178.00   1.00    4.00    --  100.00 111.00-180.00   71
 11  \w    111.00 170.00   1.00    4.00    --  100.00 111.00 150.00   59
 12  \w     73.00 131.00   1.00    4.00    --  100.00 -30.00-150.00   58
 13  \w     68.00 112.00   1.00    4.00    --  100.00-111.00 -90.00   44
 14  \w    101.00 139.00   1.00    4.00    --  100.00 111.00 -60.00   38
 15  \w     74.00 128.00   1.00    4.00    --  100.00 -45.00   0.00   54
;
_diffrn_measurement_device 'four-circle diffractometer'
_diffrn_measurement_device_type 'SuperNova, Dual, Cu at home/near, Atlas'
_diffrn_measurement_method '\w scans'
_diffrn_orient_matrix_type 'CrysAlisPro convention (1999,Acta A55,543-557)'
_diffrn_orient_matrix_UB_11 -0.1623316000
_diffrn_orient_matrix_UB_12 -0.0085088000
_diffrn_orient_matrix_UB_13 -0.0015524000
_diffrn_orient_matrix_UB_21 0.0229445000
_diffrn_orient_matrix_UB_22 -0.0598687000
_diffrn_orient_matrix_UB_23 0.0385071000
_diffrn_orient_matrix_UB_31 0.0002051000
_diffrn_orient_matrix_UB_32 0.0316817000
_diffrn_orient_matrix_UB_33 0.0722184000
_diffrn_radiation_monochromator mirror
_diffrn_radiation_probe x-ray
_diffrn_radiation_type 'Cu K\a'
_diffrn_radiation_wavelength 1.54184
_diffrn_reflns_av_R_equivalents 0.0170
_diffrn_reflns_av_unetI/netI 0.0195
_diffrn_reflns_Laue_measured_fraction_full 0.998
_diffrn_reflns_Laue_measured_fraction_max 0.988
_diffrn_reflns_limit_h_max 11
_diffrn_reflns_limit_h_min -11
_diffrn_reflns_limit_k_max 27
_diffrn_reflns_limit_k_min -23
_diffrn_reflns_limit_l_max 22
_diffrn_reflns_limit_l_min -15
_diffrn_reflns_number 17683
_diffrn_reflns_point_group_measured_fraction_full 0.998
_diffrn_reflns_point_group_measured_fraction_max 0.988
_diffrn_reflns_theta_full 67.500
_diffrn_reflns_theta_max 68.802
_diffrn_reflns_theta_min 3.058
_diffrn_source 'micro-focus sealed X-ray tube'
_diffrn_source_type 'SuperNova (Cu) X-ray Source'
_exptl_absorpt_coefficient_mu 1.449
_exptl_absorpt_correction_T_max 0.830
_exptl_absorpt_correction_T_min 0.746
_exptl_absorpt_correction_type analytical
_exptl_absorpt_process_details
;
CrysAlisPro 1.171.39.46 (Rigaku Oxford Diffraction, 2018)
Analytical numeric absorption correction using a multifaceted crystal
			model based on expressions derived by R.C. Clark & J.S. Reid.
(Clark, R. C. & Reid, J. S. (1995). Acta Cryst. A51, 887-897)
Empirical absorption correction using spherical harmonics,
 implemented in SCALE3 ABSPACK scaling algorithm.
;
_exptl_crystal_colour pink
_exptl_crystal_colour_primary pink
_exptl_crystal_density_diffrn 1.499
_exptl_crystal_description prism
_exptl_crystal_F_000 1848
_exptl_crystal_size_max 0.308
_exptl_crystal_size_mid 0.215
_exptl_crystal_size_min 0.172
_refine_diff_density_max 0.652
_refine_diff_density_min -0.567
_refine_diff_density_rms 0.047
_refine_ls_extinction_method none
_refine_ls_goodness_of_fit_ref 1.056
_refine_ls_hydrogen_treatment constr
_refine_ls_matrix_type full
_refine_ls_number_parameters 637
_refine_ls_number_reflns 7352
_refine_ls_number_restraints 75
_refine_ls_restrained_S_all 1.057
_refine_ls_R_factor_all 0.0452
_refine_ls_R_factor_gt 0.0413
_refine_ls_shift/su_max 0.001
_refine_ls_shift/su_mean 0.000
_refine_ls_structure_factor_coef Fsqd
_refine_ls_weighting_details 'w=1/[\s^2^(Fo^2^)+(0.0535P)^2^+2.5689P] where P=(Fo^2^+2Fc^2^)/3'
_refine_ls_weighting_scheme calc
_refine_ls_wR_factor_gt 0.1084
_refine_ls_wR_factor_ref 0.1109
_reflns_Friedel_coverage 0.000
_reflns_number_gt 6669
_reflns_number_total 7352
_reflns_threshold_expression 'I > 2\s(I)'
_cod_data_source_file d0dt03828h2.cif
_cod_data_source_block 5_NiL6BF4
_cod_depositor_comments 'Adding full bibliography for 7706322--7706338.cif.'
_cod_database_code 7706329
_shelx_shelxl_version_number 2018/3
_chemical_oxdiff_formula 'C39 H34 B2 F8 N12 Ni'
_shelx_space_group_comment
;
The symmetry employed for this shelxl refinement is uniquely defined
by the following loop, which should always be used as a source of
symmetry information in preference to the above space-group names.
They are only intended as comments.
;
_reflns_odcompleteness_completeness 99.92
_reflns_odcompleteness_iscentric 1
_reflns_odcompleteness_theta 66.97
_olex2_refinement_description
;
1. Fixed Uiso
 At 1.2 times of:
  All C(H) groups
 At 1.5 times of:
  All C(H,H,H) groups
2. Uiso/Uaniso restraints and constraints
F5A \\sim F5B: within 1.7A with sigma of 0.04 and sigma for terminal atoms of
0.08 within 1.7A
F6A \\sim F6B: within 1.7A with sigma of 0.04 and sigma for terminal atoms of
0.08 within 1.7A
F2B \\sim F2A: within 2A with sigma of 0.04 and sigma for terminal atoms of
0.08 within 2A
F1A \\sim F1B: within 2A with sigma of 0.04 and sigma for terminal atoms of
0.08 within 2A
F4A \\sim F4B: within 2A with sigma of 0.04 and sigma for terminal atoms of
0.08 within 2A
F3A \\sim F3B: within 2A with sigma of 0.04 and sigma for terminal atoms of
0.08 within 2A
3. Rigid body (RIGU) restrains
 F5A, B2, F8A
 with sigma for 1-2 distances of 0.004 and sigma for 1-3 distances of 0.004
 F7B, B2, F6B
 with sigma for 1-2 distances of 0.004 and sigma for 1-3 distances of 0.004
 F5B, B2, F8B
 with sigma for 1-2 distances of 0.004 and sigma for 1-3 distances of 0.004
 F7A, B2, F8A
 with sigma for 1-2 distances of 0.004 and sigma for 1-3 distances of 0.004
 F6A, B2, F7A
 with sigma for 1-2 distances of 0.004 and sigma for 1-3 distances of 0.004
4. Others
 Sof(F5B)=Sof(F6B)=Sof(F7B)=Sof(F8B)=1-FVAR(1)
 Sof(F5A)=Sof(F6A)=Sof(F7A)=Sof(F8A)=FVAR(1)
 Sof(F2A)=Sof(F1B)=Sof(F3B)=Sof(F4B)=1-FVAR(2)
 Sof(F1A)=Sof(F3A)=Sof(F4A)=Sof(F2B)=FVAR(2)
5.a Aromatic/amide H refined with riding coordinates:
 C2(H2), C3(H3), C4(H4), C5(H5), C10(H10), C11(H11), C12(H12), C14(H14),
 C15(H15), C16(H16), C17(H17), C22(H22), C23(H23), C24(H24), C26(H26), C27(H27),
  C28(H28), C29(H29), C34(H34), C35(H35), C36(H36)
5.b Idealised Me refined as rotating group:
 C8(H8A,H8B,H8C), C20(H20A,H20B,H20C), C32(H32A,H32B,H32C), C38(H38A,H38B,H38C)
;
_olex2_submission_special_instructions 'No special instructions were received'
_oxdiff_exptl_absorpt_empirical_details
;
Empirical correction (ABSPACK) includes:
- Absorption correction using spherical harmonics
- Frame scaling
;
_oxdiff_exptl_absorpt_empirical_full_max 1.108
_oxdiff_exptl_absorpt_empirical_full_min 0.868

loop_
_space_group_symop_operation_xyz
'x, y, z'
'-x, y+1/2, -z+1/2'
'-x, -y, -z'
'x, -y-1/2, z-1/2'

loop_
_atom_site_label
_atom_site_type_symbol
_atom_site_fract_x
_atom_site_fract_y
_atom_site_fract_z
_atom_site_U_iso_or_equiv
_atom_site_adp_type
_atom_site_occupancy
_atom_site_site_symmetry_order
_atom_site_calc_flag
_atom_site_refinement_flags_posn
_atom_site_refinement_flags_adp
_atom_site_refinement_flags_occupancy
_atom_site_disorder_assembly
_atom_site_disorder_group
Ni1 Ni 0.40888(3) 0.31678(2) 0.68157(2) 0.02818(10) Uani 1 1 d . . . . .
N1 N 0.55331(17) 0.24809(7) 0.69512(8) 0.0308(3) Uani 1 1 d . . . . .
N2 N 0.59462(19) 0.15427(7) 0.72742(9) 0.0343(4) Uani 1 1 d . . . . .
N3 N 0.29038(17) 0.25349(7) 0.73255(8) 0.0307(3) Uani 1 1 d . . . . .
N4 N 0.3122(2) 0.15979(8) 0.79011(9) 0.0407(4) Uani 1 1 d . . . . .
N5 N 0.45567(16) 0.35847(7) 0.77880(8) 0.0298(3) Uani 1 1 d . . . . .
N6 N 0.38889(18) 0.42418(7) 0.85820(9) 0.0337(4) Uani 1 1 d . . . . .
N7 N 0.25103(17) 0.38385(7) 0.67864(8) 0.0307(3) Uani 1 1 d . . . . .
N8 N 0.19833(19) 0.47406(8) 0.73638(10) 0.0407(4) Uani 1 1 d . . . . .
N9 N 0.51707(17) 0.37119(7) 0.61685(8) 0.0313(3) Uani 1 1 d . . . . .
N10 N 0.55953(18) 0.39823(8) 0.50702(9) 0.0334(4) Uani 1 1 d . . . . .
N11 N 0.34709(17) 0.28147(7) 0.57858(9) 0.0321(3) Uani 1 1 d . . . . .
N12 N 0.39993(19) 0.28921(8) 0.45845(9) 0.0370(4) Uani 1 1 d . . . . .
C1 C 0.6829(2) 0.23143(9) 0.67210(10) 0.0317(4) Uani 1 1 d . . . . .
C2 C 0.7780(2) 0.26217(10) 0.63289(11) 0.0373(4) Uani 1 1 d . . . . .
H2 H 0.762513 0.302383 0.619712 0.045 Uiso 1 1 calc R U . . .
C3 C 0.8958(2) 0.23146(11) 0.61413(12) 0.0427(5) Uani 1 1 d . . . . .
H3 H 0.961710 0.250950 0.586737 0.051 Uiso 1 1 calc R U . . .
C4 C 0.9211(2) 0.17234(11) 0.63427(12) 0.0437(5) Uani 1 1 d . . . . .
H4 H 1.003662 0.152958 0.620256 0.052 Uiso 1 1 calc R U . . .
C5 C 0.8295(2) 0.14184(10) 0.67376(11) 0.0404(5) Uani 1 1 d . . . . .
H5 H 0.847228 0.101994 0.687950 0.048 Uiso 1 1 calc R U . . .
C6 C 0.7089(2) 0.17239(9) 0.69203(10) 0.0335(4) Uani 1 1 d . . . . .
C7 C 0.5039(2) 0.20089(9) 0.72665(10) 0.0317(4) Uani 1 1 d . . . . .
C8 C 0.5752(3) 0.09331(10) 0.75146(13) 0.0482(6) Uani 1 1 d . . . . .
H8A H 0.487110 0.090646 0.775354 0.072 Uiso 1 1 calc R U . . .
H8B H 0.656101 0.081928 0.784717 0.072 Uiso 1 1 calc R U . . .
H8C H 0.569284 0.066618 0.710381 0.072 Uiso 1 1 calc R U . . .
C9 C 0.3614(2) 0.20348(9) 0.75224(10) 0.0319(4) Uani 1 1 d . . . . .
C10 C 0.1784(3) 0.16655(10) 0.80845(12) 0.0452(5) Uani 1 1 d . . . . .
H10 H 0.138453 0.136017 0.835062 0.054 Uiso 1 1 calc R U . . .
C11 C 0.0967(2) 0.21561(10) 0.79047(11) 0.0413(5) Uani 1 1 d . . . . .
H11 H 0.002329 0.219295 0.803945 0.050 Uiso 1 1 calc R U . . .
C12 C 0.1579(2) 0.25921(9) 0.75201(10) 0.0344(4) Uani 1 1 d . . . . .
H12 H 0.105052 0.293935 0.739100 0.041 Uiso 1 1 calc R U . . .
C13 C 0.5341(2) 0.34801(9) 0.84320(11) 0.0332(4) Uani 1 1 d . . . . .
C14 C 0.6365(2) 0.30495(10) 0.86304(12) 0.0415(5) Uani 1 1 d . . . . .
H14 H 0.668854 0.277895 0.829413 0.050 Uiso 1 1 calc R U . . .
C15 C 0.6884(3) 0.30354(12) 0.93376(13) 0.0509(6) Uani 1 1 d . . . . .
H15 H 0.757357 0.274576 0.949144 0.061 Uiso 1 1 calc R U . . .
C16 C 0.6420(3) 0.34378(12) 0.98332(13) 0.0541(6) Uani 1 1 d . . . . .
H16 H 0.679261 0.340796 1.031580 0.065 Uiso 1 1 calc R U . . .
C17 C 0.5445(3) 0.38735(11) 0.96456(12) 0.0459(5) Uani 1 1 d . . . . .
H17 H 0.514766 0.415010 0.998193 0.055 Uiso 1 1 calc R U . . .
C18 C 0.4916(2) 0.38866(9) 0.89329(11) 0.0355(4) Uani 1 1 d . . . . .
C19 C 0.3704(2) 0.40356(8) 0.79055(10) 0.0295(4) Uani 1 1 d . . . . .
C20 C 0.3171(3) 0.47252(10) 0.89246(12) 0.0431(5) Uani 1 1 d . . . . .
H20A H 0.382434 0.506117 0.899961 0.065 Uiso 1 1 calc R U . . .
H20B H 0.288049 0.459014 0.938390 0.065 Uiso 1 1 calc R U . . .
H20C H 0.232932 0.484778 0.861956 0.065 Uiso 1 1 calc R U . . .
C21 C 0.2659(2) 0.42273(8) 0.73299(10) 0.0307(4) Uani 1 1 d . . . . .
C22 C 0.1053(3) 0.48671(11) 0.68038(14) 0.0494(6) Uani 1 1 d . . . . .
H22 H 0.054855 0.523112 0.680428 0.059 Uiso 1 1 calc R U . . .
C23 C 0.0797(3) 0.44976(11) 0.62350(13) 0.0486(6) Uani 1 1 d . . . . .
H23 H 0.012026 0.459484 0.585077 0.058 Uiso 1 1 calc R U . . .
C24 C 0.1566(2) 0.39756(10) 0.62412(11) 0.0386(5) Uani 1 1 d . . . . .
H24 H 0.142036 0.370985 0.585159 0.046 Uiso 1 1 calc R U . . .
C25 C 0.5972(2) 0.42244(9) 0.62134(11) 0.0320(4) Uani 1 1 d . . . . .
C26 C 0.6490(2) 0.45595(9) 0.68038(11) 0.0368(4) Uani 1 1 d . . . . .
H26 H 0.632315 0.444573 0.727412 0.044 Uiso 1 1 calc R U . . .
C27 C 0.7253(2) 0.50617(10) 0.66719(13) 0.0421(5) Uani 1 1 d . . . . .
H27 H 0.761018 0.530161 0.706037 0.051 Uiso 1 1 calc R U . . .
C28 C 0.7516(2) 0.52287(10) 0.59767(13) 0.0444(5) Uani 1 1 d . . . . .
H28 H 0.804477 0.557901 0.590804 0.053 Uiso 1 1 calc R U . . .
C29 C 0.7031(2) 0.48994(10) 0.53968(12) 0.0409(5) Uani 1 1 d . . . . .
H29 H 0.722371 0.501012 0.492889 0.049 Uiso 1 1 calc R U . . .
C30 C 0.62442(19) 0.43955(9) 0.55236(10) 0.0304(4) Uani 1 1 d . . . . .
C31 C 0.49577(19) 0.35818(8) 0.54818(10) 0.0288(4) Uani 1 1 d . . . . .
C32 C 0.5665(2) 0.39832(11) 0.42976(11) 0.0433(5) Uani 1 1 d . . . . .
H32A H 0.649559 0.375495 0.417794 0.065 Uiso 1 1 calc R U . . .
H32B H 0.574841 0.439135 0.413039 0.065 Uiso 1 1 calc R U . . .
H32C H 0.479794 0.380385 0.406755 0.065 Uiso 1 1 calc R U . . .
C33 C 0.4101(2) 0.30709(9) 0.52512(10) 0.0314(4) Uani 1 1 d . . . . .
C34 C 0.3209(2) 0.24112(10) 0.44297(12) 0.0425(5) Uani 1 1 d . . . . .
H34 H 0.310872 0.227239 0.395283 0.051 Uiso 1 1 calc R U . . .
C35 C 0.2533(2) 0.21090(10) 0.49419(12) 0.0432(5) Uani 1 1 d . . . . .
H35 H 0.198130 0.176476 0.482769 0.052 Uiso 1 1 calc R U . . .
C36 C 0.2694(2) 0.23284(9) 0.56237(11) 0.0363(4) Uani 1 1 d . . . . .
H36 H 0.224354 0.213110 0.598845 0.044 Uiso 1 1 calc R U . . .
B1 B 0.9441(3) 0.35908(13) 0.45289(14) 0.0451(6) Uani 1 1 d . . . . .
F1A F 1.0891(16) 0.3475(6) 0.4648(9) 0.0580(16) Uani 0.598(15) 1 d . U P A 1
F2A F 0.8664(18) 0.3417(6) 0.5053(8) 0.092(5) Uani 0.402(15) 1 d . U P A 1
F3A F 0.9436(7) 0.4212(2) 0.4553(5) 0.0911(19) Uani 0.598(15) 1 d . U P A 1
F4A F 0.8855(6) 0.3461(5) 0.3874(3) 0.104(3) Uani 0.598(15) 1 d . U P A 1
F1B F 1.074(2) 0.3338(11) 0.4696(14) 0.082(5) Uani 0.402(15) 1 d . U P A 2
F2B F 0.8727(10) 0.3566(5) 0.5112(4) 0.079(2) Uani 0.598(15) 1 d . U P A 2
F3B F 0.9305(8) 0.4060(7) 0.4142(8) 0.114(6) Uani 0.402(15) 1 d . U P A 2
F4B F 0.8861(13) 0.3119(6) 0.4124(8) 0.116(4) Uani 0.402(15) 1 d . U P A 2
B2 B 0.2699(4) 0.06728(14) 0.61316(18) 0.0601(8) Uani 1 1 d . . . . .
F5A F 0.383(2) 0.1112(7) 0.6190(10) 0.130(6) Uani 0.384(16) 1 d . U P B 1
F6A F 0.1849(14) 0.0753(9) 0.6613(7) 0.151(7) Uani 0.384(16) 1 d . U P B 1
F7A F 0.3478(7) 0.0154(3) 0.6448(9) 0.086(3) Uani 0.384(16) 1 d . . P B 1
F8A F 0.220(2) 0.0589(8) 0.5513(6) 0.114(5) Uani 0.384(16) 1 d . . P B 1
F5B F 0.3343(11) 0.1191(3) 0.6275(5) 0.090(2) Uani 0.616(16) 1 d . U P B 2
F6B F 0.1829(10) 0.0550(4) 0.6658(4) 0.115(3) Uani 0.616(16) 1 d . U P B 2
F7B F 0.3553(4) 0.0248(2) 0.5958(6) 0.088(2) Uani 0.616(16) 1 d . . P B 2
F8B F 0.1737(7) 0.0770(3) 0.5501(4) 0.0711(13) Uani 0.616(16) 1 d . . P B 2
N13 N 0.0628(4) 0.36388(16) 0.8446(2) 0.1124(14) Uani 1 1 d . . . . .
C37 C -0.0046(4) 0.39437(14) 0.8739(2) 0.0729(9) Uani 1 1 d . . . . .
C38 C -0.0796(4) 0.43275(18) 0.9179(3) 0.1068(15) Uani 1 1 d . . . . .
H38A H -0.053745 0.473925 0.908937 0.160 Uiso 1 1 calc R U . . .
H38B H -0.054089 0.423100 0.967988 0.160 Uiso 1 1 calc R U . . .
H38C H -0.182290 0.427541 0.906918 0.160 Uiso 1 1 calc R U . . .

loop_
_atom_site_aniso_label
_atom_site_aniso_U_11
_atom_site_aniso_U_22
_atom_site_aniso_U_33
_atom_site_aniso_U_23
_atom_site_aniso_U_13
_atom_site_aniso_U_12
Ni1 0.02972(18) 0.02685(18) 0.02818(18) 0.00307(12) 0.00376(13) 0.00200(12)
N1 0.0334(8) 0.0289(8) 0.0305(8) 0.0015(6) 0.0039(6) 0.0026(7)
N2 0.0455(10) 0.0274(8) 0.0300(8) 0.0019(7) 0.0034(7) 0.0075(7)
N3 0.0344(8) 0.0308(8) 0.0270(8) 0.0003(6) 0.0040(6) -0.0007(7)
N4 0.0579(11) 0.0308(9) 0.0351(9) 0.0035(7) 0.0133(8) -0.0007(8)
N5 0.0286(8) 0.0304(8) 0.0300(8) 0.0025(6) 0.0001(6) 0.0002(6)
N6 0.0344(8) 0.0311(8) 0.0353(9) -0.0028(7) 0.0019(7) -0.0031(7)
N7 0.0306(8) 0.0308(8) 0.0306(8) 0.0028(7) 0.0025(6) 0.0034(7)
N8 0.0395(9) 0.0311(9) 0.0504(11) -0.0014(8) -0.0021(8) 0.0051(7)
N9 0.0330(8) 0.0300(8) 0.0309(8) 0.0005(7) 0.0031(6) 0.0003(7)
N10 0.0336(8) 0.0371(9) 0.0298(8) 0.0035(7) 0.0050(6) 0.0015(7)
N11 0.0310(8) 0.0320(8) 0.0329(8) 0.0013(7) 0.0008(6) 0.0017(7)
N12 0.0411(9) 0.0367(9) 0.0326(9) -0.0037(7) -0.0007(7) 0.0064(8)
C1 0.0312(9) 0.0340(10) 0.0292(9) -0.0019(8) -0.0011(7) 0.0054(8)
C2 0.0307(10) 0.0405(11) 0.0404(11) 0.0005(9) 0.0006(8) 0.0012(9)
C3 0.0291(10) 0.0535(13) 0.0455(12) -0.0029(10) 0.0026(9) 0.0019(9)
C4 0.0311(10) 0.0538(13) 0.0452(12) -0.0098(10) -0.0026(9) 0.0123(10)
C5 0.0428(12) 0.0391(11) 0.0379(11) -0.0050(9) -0.0050(9) 0.0126(9)
C6 0.0378(10) 0.0342(10) 0.0274(9) -0.0025(8) -0.0028(8) 0.0063(8)
C7 0.0405(10) 0.0273(9) 0.0274(9) -0.0008(7) 0.0037(8) 0.0032(8)
C8 0.0748(17) 0.0294(11) 0.0422(12) 0.0062(9) 0.0150(11) 0.0130(11)
C9 0.0421(11) 0.0283(9) 0.0258(9) -0.0013(7) 0.0051(8) -0.0011(8)
C10 0.0583(14) 0.0392(12) 0.0406(12) 0.0025(9) 0.0182(10) -0.0108(10)
C11 0.0414(11) 0.0460(12) 0.0379(11) -0.0017(9) 0.0108(9) -0.0079(10)
C12 0.0348(10) 0.0381(11) 0.0306(9) -0.0016(8) 0.0042(8) -0.0018(8)
C13 0.0308(9) 0.0343(10) 0.0339(10) 0.0046(8) -0.0015(8) -0.0035(8)
C14 0.0377(11) 0.0406(11) 0.0447(12) 0.0021(9) -0.0048(9) 0.0024(9)
C15 0.0471(13) 0.0522(14) 0.0500(14) 0.0081(11) -0.0147(11) 0.0038(11)
C16 0.0573(15) 0.0620(16) 0.0395(12) 0.0025(11) -0.0154(11) -0.0040(12)
C17 0.0500(13) 0.0502(13) 0.0360(11) -0.0040(10) -0.0059(9) -0.0067(11)
C18 0.0350(10) 0.0354(10) 0.0353(10) 0.0010(8) -0.0020(8) -0.0056(8)
C19 0.0292(9) 0.0278(9) 0.0314(9) 0.0005(7) 0.0028(7) -0.0034(7)
C20 0.0485(12) 0.0394(11) 0.0420(12) -0.0085(9) 0.0068(9) 0.0016(10)
C21 0.0284(9) 0.0283(9) 0.0354(10) 0.0031(8) 0.0033(7) -0.0006(7)
C22 0.0469(13) 0.0375(12) 0.0618(15) 0.0019(11) -0.0070(11) 0.0138(10)
C23 0.0465(13) 0.0494(13) 0.0477(13) 0.0040(11) -0.0087(10) 0.0154(11)
C24 0.0379(11) 0.0432(12) 0.0337(10) 0.0028(9) -0.0026(8) 0.0067(9)
C25 0.0288(9) 0.0295(10) 0.0378(10) 0.0007(8) 0.0040(8) 0.0021(8)
C26 0.0350(10) 0.0385(11) 0.0370(11) -0.0059(9) 0.0036(8) 0.0004(9)
C27 0.0357(11) 0.0390(11) 0.0521(13) -0.0069(10) 0.0060(9) -0.0022(9)
C28 0.0386(11) 0.0347(11) 0.0608(14) 0.0004(10) 0.0100(10) -0.0052(9)
C29 0.0380(11) 0.0385(11) 0.0473(12) 0.0062(9) 0.0098(9) 0.0004(9)
C30 0.0263(9) 0.0311(9) 0.0343(10) 0.0031(8) 0.0050(7) 0.0035(7)
C31 0.0275(9) 0.0314(9) 0.0275(9) 0.0007(7) 0.0016(7) 0.0050(7)
C32 0.0445(12) 0.0568(14) 0.0292(10) 0.0046(9) 0.0065(9) -0.0012(10)
C33 0.0295(9) 0.0330(10) 0.0312(10) -0.0004(8) -0.0005(7) 0.0065(8)
C34 0.0474(12) 0.0396(11) 0.0387(11) -0.0087(9) -0.0057(9) 0.0071(10)
C35 0.0460(12) 0.0397(11) 0.0425(12) -0.0079(10) -0.0044(9) -0.0006(10)
C36 0.0353(10) 0.0352(10) 0.0380(11) -0.0014(9) 0.0008(8) -0.0028(8)
B1 0.0421(13) 0.0554(16) 0.0387(13) 0.0018(12) 0.0081(10) 0.0044(12)
F1A 0.045(2) 0.082(4) 0.048(3) 0.008(2) 0.0072(17) 0.015(2)
F2A 0.090(6) 0.077(5) 0.118(9) 0.060(6) 0.058(6) 0.009(4)
F3A 0.098(3) 0.055(2) 0.122(5) 0.029(3) 0.016(3) 0.0011(18)
F4A 0.050(3) 0.206(9) 0.053(2) -0.047(3) -0.0070(16) 0.043(4)
F1B 0.060(8) 0.128(14) 0.059(6) -0.002(8) 0.004(5) 0.056(8)
F2B 0.073(4) 0.118(6) 0.050(3) 0.008(3) 0.027(2) 0.040(4)
F3B 0.059(3) 0.150(10) 0.133(9) 0.109(9) 0.006(5) 0.003(5)
F4B 0.114(6) 0.127(7) 0.113(7) -0.076(5) 0.056(5) -0.076(5)
B2 0.081(2) 0.0449(15) 0.0543(17) -0.0065(13) 0.0063(15) 0.0034(14)
F5A 0.181(13) 0.104(9) 0.095(7) 0.041(7) -0.049(8) -0.092(9)
F6A 0.132(9) 0.249(15) 0.071(5) -0.016(7) 0.001(5) 0.140(10)
F7A 0.072(3) 0.042(3) 0.144(9) 0.010(4) 0.006(4) 0.007(2)
F8A 0.163(13) 0.132(11) 0.045(3) -0.015(5) 0.003(5) -0.069(9)
F5B 0.140(6) 0.038(2) 0.082(3) -0.013(2) -0.044(4) 0.004(3)
F6B 0.167(6) 0.123(4) 0.060(3) 0.019(3) 0.030(3) -0.030(4)
F7B 0.0598(18) 0.0453(19) 0.160(7) -0.007(3) 0.009(3) 0.0108(14)
F8B 0.068(2) 0.083(3) 0.061(2) -0.0002(19) -0.0055(16) -0.0014(19)
N13 0.128(3) 0.087(2) 0.132(3) -0.042(2) 0.070(3) -0.033(2)
C37 0.0665(18) 0.0508(16) 0.105(3) -0.0068(17) 0.0275(18) -0.0077(14)
C38 0.066(2) 0.082(3) 0.175(5) -0.032(3) 0.028(3) 0.0103(19)

loop_
_atom_type_symbol
_atom_type_description
_atom_type_scat_dispersion_real
_atom_type_scat_dispersion_imag
_atom_type_scat_source
C C 0.0181 0.0091 'International Tables Vol C Tables 4.2.6.8 and 6.1.1.4'
H H 0.0000 0.0000 'International Tables Vol C Tables 4.2.6.8 and 6.1.1.4'
B B 0.0090 0.0039 'International Tables Vol C Tables 4.2.6.8 and 6.1.1.4'
F F 0.0727 0.0534 'International Tables Vol C Tables 4.2.6.8 and 6.1.1.4'
N N 0.0311 0.0180 'International Tables Vol C Tables 4.2.6.8 and 6.1.1.4'
Ni Ni -3.0029 0.5091 'International Tables Vol C Tables 4.2.6.8 and 6.1.1.4'

loop_
_exptl_crystal_face_index_h
_exptl_crystal_face_index_k
_exptl_crystal_face_index_l
_exptl_crystal_face_perp_dist
-1 0 0 0.0672
1 0 0 0.1049
0 -1 0 0.1080
0 0 -1 0.0932
1 2 5 0.0725
0 -1 1 0.1151
0 5 -4 0.1133
1 1 -4 0.1067

loop_
_geom_angle_atom_site_label_1
_geom_angle_atom_site_label_2
_geom_angle_atom_site_label_3
_geom_angle
_geom_angle_site_symmetry_1
_geom_angle_site_symmetry_3
_geom_angle_publ_flag
N1 Ni1 N3 78.61(6) . . ?
N1 Ni1 N5 98.24(6) . . ?
N1 Ni1 N7 173.35(6) . . ?
N1 Ni1 N11 87.57(6) . . ?
N3 Ni1 N7 95.67(6) . . ?
N3 Ni1 N11 92.76(6) . . ?
N5 Ni1 N3 89.15(6) . . ?
N5 Ni1 N7 78.14(6) . . ?
N5 Ni1 N11 174.13(6) . . ?
N7 Ni1 N11 96.14(6) . . ?
N9 Ni1 N1 99.60(6) . . ?
N9 Ni1 N3 170.80(6) . . ?
N9 Ni1 N5 100.05(6) . . ?
N9 Ni1 N7 86.58(6) . . ?
N9 Ni1 N11 78.12(6) . . ?
C1 N1 Ni1 139.10(13) . . ?
C7 N1 Ni1 114.00(13) . . ?
C7 N1 C1 106.02(16) . . ?
C6 N2 C8 123.55(18) . . ?
C7 N2 C6 106.44(16) . . ?
C7 N2 C8 129.58(19) . . ?
C9 N3 Ni1 115.19(13) . . ?
C12 N3 Ni1 127.32(14) . . ?
C12 N3 C9 117.28(17) . . ?
C9 N4 C10 115.69(19) . . ?
C13 N5 Ni1 138.92(14) . . ?
C19 N5 Ni1 114.18(12) . . ?
C19 N5 C13 105.62(16) . . ?
C18 N6 C20 123.57(18) . . ?
C19 N6 C18 106.24(16) . . ?
C19 N6 C20 130.17(18) . . ?
C21 N7 Ni1 114.72(12) . . ?
C24 N7 Ni1 127.20(14) . . ?
C24 N7 C21 116.95(17) . . ?
C21 N8 C22 115.56(19) . . ?
C25 N9 Ni1 139.35(13) . . ?
C31 N9 Ni1 113.89(13) . . ?
C31 N9 C25 106.37(16) . . ?
C30 N10 C32 124.27(17) . . ?
C31 N10 C30 106.88(16) . . ?
C31 N10 C32 128.81(18) . . ?
C33 N11 Ni1 114.74(13) . . ?
C36 N11 Ni1 127.94(14) . . ?
C36 N11 C33 116.69(17) . . ?
C33 N12 C34 116.87(19) . . ?
N1 C1 C2 131.01(19) . . ?
N1 C1 C6 108.30(18) . . ?
C2 C1 C6 120.63(19) . . ?
C1 C2 H2 121.5 . . ?
C3 C2 C1 117.0(2) . . ?
C3 C2 H2 121.5 . . ?
C2 C3 H3 119.0 . . ?
C2 C3 C4 122.1(2) . . ?
C4 C3 H3 119.0 . . ?
C3 C4 H4 119.2 . . ?
C5 C4 C3 121.6(2) . . ?
C5 C4 H4 119.2 . . ?
C4 C5 H5 121.7 . . ?
C4 C5 C6 116.7(2) . . ?
C6 C5 H5 121.7 . . ?
N2 C6 C1 106.63(17) . . ?
N2 C6 C5 131.2(2) . . ?
C5 C6 C1 122.1(2) . . ?
N1 C7 N2 112.59(18) . . ?
N1 C7 C9 118.87(17) . . ?
N2 C7 C9 128.46(18) . . ?
N2 C8 H8A 109.5 . . ?
N2 C8 H8B 109.5 . . ?
N2 C8 H8C 109.5 . . ?
H8A C8 H8B 109.5 . . ?
H8A C8 H8C 109.5 . . ?
H8B C8 H8C 109.5 . . ?
N3 C9 C7 112.93(17) . . ?
N4 C9 N3 125.70(19) . . ?
N4 C9 C7 121.36(18) . . ?
N4 C10 H10 118.5 . . ?
N4 C10 C11 123.1(2) . . ?
C11 C10 H10 118.5 . . ?
C10 C11 H11 121.5 . . ?
C10 C11 C12 117.0(2) . . ?
C12 C11 H11 121.5 . . ?
N3 C12 C11 121.2(2) . . ?
N3 C12 H12 119.4 . . ?
C11 C12 H12 119.4 . . ?
N5 C13 C14 131.0(2) . . ?
N5 C13 C18 108.52(17) . . ?
C14 C13 C18 120.40(19) . . ?
C13 C14 H14 121.5 . . ?
C15 C14 C13 117.0(2) . . ?
C15 C14 H14 121.5 . . ?
C14 C15 H15 119.2 . . ?
C14 C15 C16 121.6(2) . . ?
C16 C15 H15 119.2 . . ?
C15 C16 H16 118.9 . . ?
C17 C16 C15 122.3(2) . . ?
C17 C16 H16 118.9 . . ?
C16 C17 H17 121.9 . . ?
C16 C17 C18 116.1(2) . . ?
C18 C17 H17 121.9 . . ?
N6 C18 C13 106.65(17) . . ?
N6 C18 C17 130.7(2) . . ?
C17 C18 C13 122.5(2) . . ?
N5 C19 N6 112.95(17) . . ?
N5 C19 C21 118.71(17) . . ?
N6 C19 C21 128.25(18) . . ?
N6 C20 H20A 109.5 . . ?
N6 C20 H20B 109.5 . . ?
N6 C20 H20C 109.5 . . ?
H20A C20 H20B 109.5 . . ?
H20A C20 H20C 109.5 . . ?
H20B C20 H20C 109.5 . . ?
N7 C21 C19 112.97(17) . . ?
N8 C21 N7 125.90(18) . . ?
N8 C21 C19 121.12(18) . . ?
N8 C22 H22 118.4 . . ?
N8 C22 C23 123.2(2) . . ?
C23 C22 H22 118.4 . . ?
C22 C23 H23 121.4 . . ?
C22 C23 C24 117.2(2) . . ?
C24 C23 H23 121.4 . . ?
N7 C24 C23 121.1(2) . . ?
N7 C24 H24 119.4 . . ?
C23 C24 H24 119.4 . . ?
N9 C25 C26 130.85(19) . . ?
N9 C25 C30 108.47(17) . . ?
C26 C25 C30 120.67(19) . . ?
C25 C26 H26 121.5 . . ?
C27 C26 C25 117.0(2) . . ?
C27 C26 H26 121.5 . . ?
C26 C27 H27 119.1 . . ?
C26 C27 C28 121.7(2) . . ?
C28 C27 H27 119.1 . . ?
C27 C28 H28 119.1 . . ?
C29 C28 C27 121.7(2) . . ?
C29 C28 H28 119.1 . . ?
C28 C29 H29 121.5 . . ?
C28 C29 C30 117.0(2) . . ?
C30 C29 H29 121.5 . . ?
N10 C30 C25 106.46(17) . . ?
N10 C30 C29 131.65(19) . . ?
C29 C30 C25 121.89(19) . . ?
N9 C31 N10 111.82(17) . . ?
N9 C31 C33 120.12(17) . . ?
N10 C31 C33 128.05(17) . . ?
N10 C32 H32A 109.5 . . ?
N10 C32 H32B 109.5 . . ?
N10 C32 H32C 109.5 . . ?
H32A C32 H32B 109.5 . . ?
H32A C32 H32C 109.5 . . ?
H32B C32 H32C 109.5 . . ?
N11 C33 C31 112.76(17) . . ?
N12 C33 N11 125.75(19) . . ?
N12 C33 C31 121.49(18) . . ?
N12 C34 H34 119.0 . . ?
N12 C34 C35 122.1(2) . . ?
C35 C34 H34 119.0 . . ?
C34 C35 H35 121.5 . . ?
C36 C35 C34 117.1(2) . . ?
C36 C35 H35 121.5 . . ?
N11 C36 C35 121.5(2) . . ?
N11 C36 H36 119.2 . . ?
C35 C36 H36 119.2 . . ?
F1A B1 F3A 100.9(7) . . ?
F2A B1 F1A 114.7(10) . . ?
F2A B1 F3A 105.4(8) . . ?
F2A B1 F4A 114.0(10) . . ?
F4A B1 F1A 115.4(8) . . ?
F4A B1 F3A 104.3(4) . . ?
F1B B1 F4B 96.3(15) . . ?
F2B B1 F1B 107.3(11) . . ?
F2B B1 F4B 102.5(7) . . ?
F3B B1 F1B 121.3(10) . . ?
F3B B1 F2B 117.8(10) . . ?
F3B B1 F4B 107.7(6) . . ?
F5A B2 F7A 100.1(8) . . ?
F6A B2 F5A 110.6(11) . . ?
F6A B2 F7A 98.3(7) . . ?
F8A B2 F5A 113.1(10) . . ?
F8A B2 F6A 118.9(13) . . ?
F8A B2 F7A 113.3(8) . . ?
F5B B2 F6B 108.7(6) . . ?
F5B B2 F8B 105.9(6) . . ?
F6B B2 F8B 104.7(6) . . ?
F7B B2 F5B 114.5(5) . . ?
F7B B2 F6B 116.8(5) . . ?
F7B B2 F8B 105.1(5) . . ?
N13 C37 C38 173.7(5) . . ?
C37 C38 H38A 109.5 . . ?
C37 C38 H38B 109.5 . . ?
C37 C38 H38C 109.5 . . ?
H38A C38 H38B 109.5 . . ?
H38A C38 H38C 109.5 . . ?
H38B C38 H38C 109.5 . . ?

loop_
_geom_bond_atom_site_label_1
_geom_bond_atom_site_label_2
_geom_bond_distance
_geom_bond_site_symmetry_2
_geom_bond_publ_flag
Ni1 N1 2.0663(16) . ?
Ni1 N3 2.0984(16) . ?
Ni1 N5 2.0761(16) . ?
Ni1 N7 2.1215(16) . ?
Ni1 N9 2.0631(16) . ?
Ni1 N11 2.1351(16) . ?
N1 C1 1.383(3) . ?
N1 C7 1.325(3) . ?
N2 C6 1.378(3) . ?
N2 C7 1.356(3) . ?
N2 C8 1.467(3) . ?
N3 C9 1.349(3) . ?
N3 C12 1.338(3) . ?
N4 C9 1.326(3) . ?
N4 C10 1.345(3) . ?
N5 C13 1.388(3) . ?
N5 C19 1.328(3) . ?
N6 C18 1.383(3) . ?
N6 C19 1.356(3) . ?
N6 C20 1.464(3) . ?
N7 C21 1.349(3) . ?
N7 C24 1.338(3) . ?
N8 C21 1.328(3) . ?
N8 C22 1.345(3) . ?
N9 C25 1.381(3) . ?
N9 C31 1.327(2) . ?
N10 C30 1.374(3) . ?
N10 C31 1.365(3) . ?
N10 C32 1.465(3) . ?
N11 C33 1.345(3) . ?
N11 C36 1.342(3) . ?
N12 C33 1.317(3) . ?
N12 C34 1.336(3) . ?
C1 C2 1.396(3) . ?
C1 C6 1.402(3) . ?
C2 H2 0.9500 . ?
C2 C3 1.381(3) . ?
C3 H3 0.9500 . ?
C3 C4 1.404(3) . ?
C4 H4 0.9500 . ?
C4 C5 1.373(3) . ?
C5 H5 0.9500 . ?
C5 C6 1.398(3) . ?
C7 C9 1.467(3) . ?
C8 H8A 0.9800 . ?
C8 H8B 0.9800 . ?
C8 H8C 0.9800 . ?
C10 H10 0.9500 . ?
C10 C11 1.376(3) . ?
C11 H11 0.9500 . ?
C11 C12 1.379(3) . ?
C12 H12 0.9500 . ?
C13 C14 1.399(3) . ?
C13 C18 1.401(3) . ?
C14 H14 0.9500 . ?
C14 C15 1.382(3) . ?
C15 H15 0.9500 . ?
C15 C16 1.401(4) . ?
C16 H16 0.9500 . ?
C16 C17 1.373(4) . ?
C17 H17 0.9500 . ?
C17 C18 1.394(3) . ?
C19 C21 1.468(3) . ?
C20 H20A 0.9800 . ?
C20 H20B 0.9800 . ?
C20 H20C 0.9800 . ?
C22 H22 0.9500 . ?
C22 C23 1.365(4) . ?
C23 H23 0.9500 . ?
C23 C24 1.384(3) . ?
C24 H24 0.9500 . ?
C25 C26 1.400(3) . ?
C25 C30 1.403(3) . ?
C26 H26 0.9500 . ?
C26 C27 1.377(3) . ?
C27 H27 0.9500 . ?
C27 C28 1.408(3) . ?
C28 H28 0.9500 . ?
C28 C29 1.369(3) . ?
C29 H29 0.9500 . ?
C29 C30 1.391(3) . ?
C31 C33 1.454(3) . ?
C32 H32A 0.9800 . ?
C32 H32B 0.9800 . ?
C32 H32C 0.9800 . ?
C34 H34 0.9500 . ?
C34 C35 1.383(3) . ?
C35 H35 0.9500 . ?
C35 C36 1.375(3) . ?
C36 H36 0.9500 . ?
B1 F1A 1.391(16) . ?
B1 F2A 1.339(12) . ?
B1 F3A 1.405(6) . ?
B1 F4A 1.342(5) . ?
B1 F1B 1.37(2) . ?
B1 F2B 1.340(8) . ?
B1 F3B 1.288(8) . ?
B1 F4B 1.395(7) . ?
B2 F5A 1.452(15) . ?
B2 F6A 1.275(12) . ?
B2 F7A 1.481(9) . ?
B2 F8A 1.236(11) . ?
B2 F5B 1.336(8) . ?
B2 F6B 1.370(7) . ?
B2 F7B 1.312(5) . ?
B2 F8B 1.450(7) . ?
N13 C37 1.115(4) . ?
C37 C38 1.429(5) . ?
C38 H38A 0.9800 . ?
C38 H38B 0.9800 . ?
C38 H38C 0.9800 . ?

loop_
_geom_torsion_atom_site_label_1
_geom_torsion_atom_site_label_2
_geom_torsion_atom_site_label_3
_geom_torsion_atom_site_label_4
_geom_torsion
_geom_torsion_site_symmetry_1
_geom_torsion_site_symmetry_2
_geom_torsion_site_symmetry_3
_geom_torsion_site_symmetry_4
_geom_torsion_publ_flag
Ni1 N1 C1 C2 8.6(4) . . . . ?
Ni1 N1 C1 C6 -168.54(15) . . . . ?
Ni1 N1 C7 N2 172.86(13) . . . . ?
Ni1 N1 C7 C9 -4.1(2) . . . . ?
Ni1 N3 C9 N4 174.14(16) . . . . ?
Ni1 N3 C9 C7 -6.4(2) . . . . ?
Ni1 N3 C12 C11 -174.65(15) . . . . ?
Ni1 N5 C13 C14 12.3(4) . . . . ?
Ni1 N5 C13 C18 -165.43(15) . . . . ?
Ni1 N5 C19 N6 170.54(12) . . . . ?
Ni1 N5 C19 C21 -6.3(2) . . . . ?
Ni1 N7 C21 N8 166.75(16) . . . . ?
Ni1 N7 C21 C19 -12.0(2) . . . . ?
Ni1 N7 C24 C23 -166.20(17) . . . . ?
Ni1 N9 C25 C26 7.6(3) . . . . ?
Ni1 N9 C25 C30 -172.37(15) . . . . ?
Ni1 N9 C31 N10 174.85(12) . . . . ?
Ni1 N9 C31 C33 -3.8(2) . . . . ?
Ni1 N11 C33 N12 172.86(16) . . . . ?
Ni1 N11 C33 C31 -6.4(2) . . . . ?
Ni1 N11 C36 C35 -171.29(16) . . . . ?
N1 C1 C2 C3 -175.8(2) . . . . ?
N1 C1 C6 N2 -0.4(2) . . . . ?
N1 C1 C6 C5 177.37(18) . . . . ?
N1 C7 C9 N3 7.1(3) . . . . ?
N1 C7 C9 N4 -173.43(18) . . . . ?
N2 C7 C9 N3 -169.35(19) . . . . ?
N2 C7 C9 N4 10.2(3) . . . . ?
N4 C10 C11 C12 -0.2(3) . . . . ?
N5 C13 C14 C15 -175.3(2) . . . . ?
N5 C13 C18 N6 -1.0(2) . . . . ?
N5 C13 C18 C17 175.94(19) . . . . ?
N5 C19 C21 N7 12.3(2) . . . . ?
N5 C19 C21 N8 -166.43(18) . . . . ?
N6 C19 C21 N7 -163.94(18) . . . . ?
N6 C19 C21 N8 17.3(3) . . . . ?
N8 C22 C23 C24 -1.2(4) . . . . ?
N9 C25 C26 C27 -179.1(2) . . . . ?
N9 C25 C30 N10 0.2(2) . . . . ?
N9 C25 C30 C29 179.94(18) . . . . ?
N9 C31 C33 N11 6.9(3) . . . . ?
N9 C31 C33 N12 -172.37(18) . . . . ?
N10 C31 C33 N11 -171.46(18) . . . . ?
N10 C31 C33 N12 9.2(3) . . . . ?
N12 C34 C35 C36 0.7(3) . . . . ?
C1 N1 C7 N2 1.5(2) . . . . ?
C1 N1 C7 C9 -175.48(17) . . . . ?
C1 C2 C3 C4 -1.1(3) . . . . ?
C2 C1 C6 N2 -177.91(18) . . . . ?
C2 C1 C6 C5 -0.1(3) . . . . ?
C2 C3 C4 C5 0.1(3) . . . . ?
C3 C4 C5 C6 0.8(3) . . . . ?
C4 C5 C6 N2 176.3(2) . . . . ?
C4 C5 C6 C1 -0.8(3) . . . . ?
C6 N2 C7 N1 -1.8(2) . . . . ?
C6 N2 C7 C9 174.85(19) . . . . ?
C6 C1 C2 C3 1.1(3) . . . . ?
C7 N1 C1 C2 176.5(2) . . . . ?
C7 N1 C1 C6 -0.6(2) . . . . ?
C7 N2 C6 C1 1.3(2) . . . . ?
C7 N2 C6 C5 -176.2(2) . . . . ?
C8 N2 C6 C1 174.40(19) . . . . ?
C8 N2 C6 C5 -3.1(3) . . . . ?
C8 N2 C7 N1 -174.3(2) . . . . ?
C8 N2 C7 C9 2.3(3) . . . . ?
C9 N3 C12 C11 -0.1(3) . . . . ?
C9 N4 C10 C11 -0.8(3) . . . . ?
C10 N4 C9 N3 1.5(3) . . . . ?
C10 N4 C9 C7 -177.92(19) . . . . ?
C10 C11 C12 N3 0.7(3) . . . . ?
C12 N3 C9 N4 -1.0(3) . . . . ?
C12 N3 C9 C7 178.44(17) . . . . ?
C13 N5 C19 N6 1.0(2) . . . . ?
C13 N5 C19 C21 -175.87(16) . . . . ?
C13 C14 C15 C16 -0.7(4) . . . . ?
C14 C13 C18 N6 -178.93(18) . . . . ?
C14 C13 C18 C17 -2.0(3) . . . . ?
C14 C15 C16 C17 -1.1(4) . . . . ?
C15 C16 C17 C18 1.3(4) . . . . ?
C16 C17 C18 N6 176.3(2) . . . . ?
C16 C17 C18 C13 0.3(3) . . . . ?
C18 N6 C19 N5 -1.6(2) . . . . ?
C18 N6 C19 C21 174.89(19) . . . . ?
C18 C13 C14 C15 2.2(3) . . . . ?
C19 N5 C13 C14 177.7(2) . . . . ?
C19 N5 C13 C18 0.0(2) . . . . ?
C19 N6 C18 C13 1.5(2) . . . . ?
C19 N6 C18 C17 -175.1(2) . . . . ?
C20 N6 C18 C13 179.93(18) . . . . ?
C20 N6 C18 C17 3.4(3) . . . . ?
C20 N6 C19 N5 -179.88(19) . . . . ?
C20 N6 C19 C21 -3.4(3) . . . . ?
C21 N7 C24 C23 0.9(3) . . . . ?
C21 N8 C22 C23 0.4(4) . . . . ?
C22 N8 C21 N7 1.3(3) . . . . ?
C22 N8 C21 C19 180.0(2) . . . . ?
C22 C23 C24 N7 0.5(4) . . . . ?
C24 N7 C21 N8 -2.0(3) . . . . ?
C24 N7 C21 C19 179.30(17) . . . . ?
C25 N9 C31 N10 0.7(2) . . . . ?
C25 N9 C31 C33 -177.99(16) . . . . ?
C25 C26 C27 C28 -0.7(3) . . . . ?
C26 C25 C30 N10 -179.74(17) . . . . ?
C26 C25 C30 C29 0.0(3) . . . . ?
C26 C27 C28 C29 -0.2(3) . . . . ?
C27 C28 C29 C30 1.0(3) . . . . ?
C28 C29 C30 N10 178.8(2) . . . . ?
C28 C29 C30 C25 -0.9(3) . . . . ?
C30 N10 C31 N9 -0.5(2) . . . . ?
C30 N10 C31 C33 177.98(18) . . . . ?
C30 C25 C26 C27 0.8(3) . . . . ?
C31 N9 C25 C26 179.4(2) . . . . ?
C31 N9 C25 C30 -0.5(2) . . . . ?
C31 N10 C30 C25 0.2(2) . . . . ?
C31 N10 C30 C29 -179.5(2) . . . . ?
C32 N10 C30 C25 -177.58(18) . . . . ?
C32 N10 C30 C29 2.7(3) . . . . ?
C32 N10 C31 N9 177.09(19) . . . . ?
C32 N10 C31 C33 -4.4(3) . . . . ?
C33 N11 C36 C35 -0.9(3) . . . . ?
C33 N12 C34 C35 -0.5(3) . . . . ?
C34 N12 C33 N11 -0.5(3) . . . . ?
C34 N12 C33 C31 178.66(18) . . . . ?
C34 C35 C36 N11 0.1(3) . . . . ?
C36 N11 C33 N12 1.2(3) . . . . ?
C36 N11 C33 C31 -178.02(16) . . . . ?

loop_
_exptl_oxdiff_crystal_face_indexfrac_h
_exptl_oxdiff_crystal_face_indexfrac_k
_exptl_oxdiff_crystal_face_indexfrac_l
_exptl_oxdiff_crystal_face_x
_exptl_oxdiff_crystal_face_y
_exptl_oxdiff_crystal_face_z
-0.9993 -0.0005 0.0019 0.1622 -0.0228 -0.0001
0.9993 0.0005 -0.0019 -0.1622 0.0228 0.0001
0.0006 -0.9992 0.0004 0.0084 0.0599 -0.0316
-0.0002 -0.0004 -0.9987 0.0016 -0.0384 -0.0721
0.9992 2.0011 4.9905 -0.1870 0.0953 0.4240
0.0008 -0.9988 0.9991 0.0068 0.0983 0.0405
-0.0037 4.9946 -3.9968 -0.0357 -0.4530 -0.1304
0.9979 0.9982 -3.9969 -0.1643 -0.1908 -0.2568
